data_4030156
loop_
_publ_author_name
'Helmy, Sameh'
'Oh, Saemi'
'Leibfarth, Frank A.'
'Hawker, Craig J.'
'Read de Alaniz, Javier'

_publ_section_title
;
 Design and synthesis of donor-acceptor Stenhouse adducts: a visible light
 photoswitch derived from furfural.
;
_journal_issue 23
_journal_name_full 'The Journal of organic chemistry'
_journal_page_first 11316
_journal_page_last 11329
_journal_paper_doi 10.1021/jo502206g
_journal_volume 79
_journal_year 2014
_chemical_formula_sum 'C20 H21 N O5'
_chemical_formula_weight 355.38
_chemical_name_systematic
; 
 ? 
;
_space_group_IT_number 14
_symmetry_cell_setting monoclinic
_symmetry_space_group_name_Hall '-P 2ybc'
_symmetry_space_group_name_H-M 'P 1 21/c 1'
_atom_sites_solution_hydrogens geom
_atom_sites_solution_primary direct
_atom_sites_solution_secondary difmap
_audit_creation_method SHELXL-97
_cell_angle_alpha 90.00
_cell_angle_beta 94.67(3)
_cell_angle_gamma 90.00
_cell_formula_units_Z 4
_cell_length_a 7.966(10)
_cell_length_b 17.26(3)
_cell_length_c 12.842(20)
_cell_measurement_temperature 100(2)
_cell_volume 1760(5)
_computing_structure_refinement 'SHELXL-97 (Sheldrick, 2008)'
_computing_structure_solution 'SHELXS-97 (Sheldrick, 2008)'
_diffrn_ambient_temperature 100(2)
_diffrn_measured_fraction_theta_full 0.998
_diffrn_measured_fraction_theta_max 0.998
_diffrn_measurement_device_type 'Bruker Kappa apex'
_diffrn_measurement_method 'Omega scan'
_diffrn_radiation_monochromator graphite
_diffrn_radiation_source 'fine-focus sealed tube'
_diffrn_radiation_type MoK\a
_diffrn_radiation_wavelength 0.71073
_diffrn_reflns_av_R_equivalents 0.0565
_diffrn_reflns_av_sigmaI/netI 0.0781
_diffrn_reflns_limit_h_max 6
_diffrn_reflns_limit_h_min -9
_diffrn_reflns_limit_k_max 19
_diffrn_reflns_limit_k_min -21
_diffrn_reflns_limit_l_max 15
_diffrn_reflns_limit_l_min -14
_diffrn_reflns_number 9070
_diffrn_reflns_theta_full 25.68
_diffrn_reflns_theta_max 25.68
_diffrn_reflns_theta_min 1.98
_exptl_absorpt_coefficient_mu 0.097
_exptl_absorpt_correction_T_max 0.7454
_exptl_absorpt_correction_T_min 0.5874
_exptl_absorpt_correction_type multi-scan
_exptl_absorpt_process_details sadabs
_exptl_crystal_density_diffrn 1.341
_exptl_crystal_density_method 'not measured'
_exptl_crystal_F_000 752
_exptl_crystal_size_max 0.20
_exptl_crystal_size_mid 0.10
_exptl_crystal_size_min 0.05
_refine_diff_density_max 0.273
_refine_diff_density_min -0.290
_refine_diff_density_rms 0.060
_refine_ls_extinction_method none
_refine_ls_goodness_of_fit_ref 1.158
_refine_ls_hydrogen_treatment mixed
_refine_ls_matrix_type full
_refine_ls_number_parameters 241
_refine_ls_number_reflns 3330
_refine_ls_number_restraints 0
_refine_ls_restrained_S_all 1.158
_refine_ls_R_factor_all 0.0956
_refine_ls_R_factor_gt 0.0516
_refine_ls_shift/su_max 0.000
_refine_ls_shift/su_mean 0.000
_refine_ls_structure_factor_coef Fsqd
_refine_ls_weighting_details 'calc w=1/[\s^2^(Fo^2^)+(0.0500P)^2^+0.0000P] where P=(Fo^2^+2Fc^2^)/3'
_refine_ls_weighting_scheme calc
_refine_ls_wR_factor_gt 0.1180
_refine_ls_wR_factor_ref 0.1326
_reflns_number_gt 2135
_reflns_number_total 3330
_reflns_threshold_expression >2sigma(I)
_cod_data_source_file 75.cif
_cod_data_source_block s09130211_01
_cod_depositor_comments
;
The following automatic conversions were performed:

'_exptl_absorpt_correction_type' value 'Multi-scan' changed to
'multi-scan' according to
/home/saulius/struct/COD-crude-data--automatic-downloads/rss-feeds/ACS/lib/dictionaries/cif_core.dic
dictionary named 'cif_core.dic' version 2.4.2 from 2011-04-26.

Automatic conversion script
Id: cif_fix_values 2935 2014-11-11 08:27:57Z andrius 

 Adding full bibliography for 4030156--4030166.cif.
;
_cod_original_cell_volume 1760(4)
_cod_original_sg_symbol_H-M P2(1)/c
_cod_database_code 4030156

loop_
_symmetry_equiv_pos_as_xyz
'x, y, z'
'-x, y+1/2, -z+1/2'
'-x, -y, -z'
'x, -y-1/2, z-1/2'

loop_
_atom_site_label
_atom_site_type_symbol
_atom_site_fract_x
_atom_site_fract_y
_atom_site_fract_z
_atom_site_U_iso_or_equiv
_atom_site_adp_type
_atom_site_occupancy
_atom_site_symmetry_multiplicity
_atom_site_calc_flag
_atom_site_refinement_flags
C1 C 0.2964(3) 0.70903(15) 0.70744(17) 0.0233(6) Uani 1 1 d .
C2 C 0.5520(3) 0.65715(18) 0.65152(18) 0.0330(7) Uani 1 1 d .
C3 C 0.5104(3) 0.65787(16) 0.83520(18) 0.0252(6) Uani 1 1 d .
C4 C 0.3671(3) 0.70363(15) 0.80971(17) 0.0212(6) Uani 1 1 d .
C5 C 0.6512(3) 0.73084(19) 0.6485(2) 0.0442(8) Uani 1 1 d .
H5A H 0.6307 0.7549 0.5795 0.066 Uiso 1 1 calc R
H5B H 0.7715 0.7193 0.6619 0.066 Uiso 1 1 calc R
H5C H 0.6162 0.7664 0.7021 0.066 Uiso 1 1 calc R
C6 C 0.5984(4) 0.5987(2) 0.57180(19) 0.0492(9) Uani 1 1 d .
H6A H 0.5352 0.5507 0.5804 0.074 Uiso 1 1 calc R
H6B H 0.7194 0.5879 0.5817 0.074 Uiso 1 1 calc R
H6C H 0.5709 0.6194 0.5014 0.074 Uiso 1 1 calc R
C7 C 0.2784(3) 0.74336(15) 0.89363(17) 0.0226(6) Uani 1 1 d .
H7 H 0.3512 0.7389 0.9606 0.027 Uiso 1 1 calc R
C8 C 0.2459(4) 0.82805(17) 0.87272(18) 0.0317(7) Uani 1 1 d .
C9 C 0.0700(4) 0.84442(17) 0.89247(19) 0.0355(7) Uani 1 1 d .
H9 H 0.0203 0.8945 0.8883 0.043 Uiso 1 1 calc R
C10 C -0.0090(3) 0.78147(17) 0.91647(18) 0.0317(7) Uani 1 1 d .
H10 H -0.1224 0.7801 0.9341 0.038 Uiso 1 1 calc R
C11 C 0.1015(3) 0.71185(15) 0.91265(17) 0.0236(6) Uani 1 1 d .
H11 H 0.0599 0.6788 0.8520 0.028 Uiso 1 1 calc R
C12 C -0.0712(3) 0.63764(16) 1.02930(18) 0.0261(6) Uani 1 1 d .
H12A H -0.1219 0.6137 0.9641 0.031 Uiso 1 1 calc R
H12B H -0.1404 0.6832 1.0447 0.031 Uiso 1 1 calc R
C13 C -0.0765(3) 0.58015(15) 1.11701(17) 0.0230(6) Uani 1 1 d .
C14 C -0.2309(3) 0.56644(16) 1.15771(19) 0.0287(6) Uani 1 1 d .
H14 H -0.3278 0.5946 1.1313 0.034 Uiso 1 1 calc R
C15 C -0.2446(3) 0.51237(16) 1.23604(19) 0.0323(7) Uani 1 1 d .
H15 H -0.3496 0.5038 1.2642 0.039 Uiso 1 1 calc R
C16 C -0.1029(3) 0.47080(16) 1.27291(19) 0.0313(7) Uani 1 1 d .
H16 H -0.1111 0.4333 1.3264 0.038 Uiso 1 1 calc R
C17 C 0.0499(3) 0.48356(16) 1.23235(17) 0.0274(6) Uani 1 1 d .
H17 H 0.1455 0.4543 1.2578 0.033 Uiso 1 1 calc R
C18 C 0.0663(3) 0.53919(15) 1.15399(17) 0.0239(6) Uani 1 1 d .
C19 C 0.2335(3) 0.55472(16) 1.11262(18) 0.0260(6) Uani 1 1 d .
H19A H 0.2927 0.5049 1.1048 0.031 Uiso 1 1 calc R
H19B H 0.3026 0.5865 1.1639 0.031 Uiso 1 1 calc R
C20 C 0.2184(3) 0.59650(14) 1.00777(17) 0.0225(6) Uani 1 1 d .
H20A H 0.3309 0.6144 0.9906 0.027 Uiso 1 1 calc R
H20B H 0.1742 0.5604 0.9522 0.027 Uiso 1 1 calc R
H1 H 0.136(4) 0.697(2) 1.076(3) 0.074(11) Uiso 1 1 d .
N1 N 0.1029(2) 0.66419(13) 1.01233(14) 0.0210(5) Uani 1 1 d .
O1 O 0.1608(2) 0.74211(10) 0.67876(11) 0.0248(4) Uani 1 1 d .
O2 O 0.3754(2) 0.67329(11) 0.62872(12) 0.0276(4) Uani 1 1 d .
O3 O 0.5806(2) 0.62201(11) 0.75248(11) 0.0295(5) Uani 1 1 d .
O4 O 0.5765(2) 0.64331(11) 0.92337(12) 0.0294(5) Uani 1 1 d .
O5 O 0.3498(3) 0.87292(12) 0.84461(13) 0.0400(5) Uani 1 1 d .

loop_
_atom_site_aniso_label
_atom_site_aniso_U_11
_atom_site_aniso_U_22
_atom_site_aniso_U_33
_atom_site_aniso_U_23
_atom_site_aniso_U_13
_atom_site_aniso_U_12
C1 0.0226(14) 0.0255(16) 0.0225(12) 0.0036(11) 0.0060(10) -0.0050(12)
C2 0.0252(15) 0.049(2) 0.0251(13) 0.0110(12) 0.0061(11) 0.0060(14)
C3 0.0205(13) 0.0317(17) 0.0236(13) 0.0003(11) 0.0034(10) -0.0037(12)
C4 0.0186(13) 0.0242(16) 0.0207(12) 0.0028(10) 0.0016(9) -0.0033(11)
C5 0.0294(16) 0.062(2) 0.0406(16) 0.0243(15) 0.0016(13) -0.0057(15)
C6 0.0458(19) 0.074(3) 0.0284(14) -0.0003(15) 0.0074(13) 0.0241(18)
C7 0.0261(14) 0.0221(15) 0.0190(11) 0.0026(10) -0.0027(10) 0.0012(12)
C8 0.0483(18) 0.0289(17) 0.0169(12) 0.0031(11) -0.0033(11) 0.0009(15)
C9 0.0511(19) 0.0285(18) 0.0272(14) 0.0045(12) 0.0056(12) 0.0175(15)
C10 0.0333(16) 0.0392(19) 0.0226(13) 0.0056(12) 0.0037(11) 0.0125(14)
C11 0.0254(14) 0.0277(16) 0.0175(11) 0.0027(10) 0.0000(10) 0.0043(12)
C12 0.0193(13) 0.0285(17) 0.0303(13) -0.0018(11) 0.0018(10) -0.0010(12)
C13 0.0214(13) 0.0228(16) 0.0249(12) -0.0049(10) 0.0020(10) -0.0018(12)
C14 0.0266(14) 0.0262(16) 0.0337(13) -0.0041(12) 0.0045(11) -0.0010(13)
C15 0.0325(16) 0.0333(18) 0.0322(14) -0.0035(12) 0.0091(12) -0.0065(14)
C16 0.0444(18) 0.0242(17) 0.0254(13) -0.0009(11) 0.0041(12) -0.0059(14)
C17 0.0334(15) 0.0275(17) 0.0209(12) -0.0024(11) -0.0008(11) -0.0007(13)
C18 0.0266(14) 0.0208(15) 0.0240(12) -0.0050(10) 0.0000(10) -0.0007(12)
C19 0.0250(14) 0.0270(16) 0.0259(12) -0.0002(11) 0.0007(10) 0.0039(12)
C20 0.0212(13) 0.0225(15) 0.0237(12) -0.0011(10) 0.0018(10) 0.0040(11)
N1 0.0191(11) 0.0244(13) 0.0194(10) -0.0003(9) 0.0003(8) -0.0026(9)
O1 0.0240(10) 0.0283(11) 0.0219(8) 0.0059(7) 0.0008(7) 0.0014(8)
O2 0.0250(10) 0.0371(12) 0.0209(8) 0.0022(8) 0.0028(7) 0.0014(9)
O3 0.0266(10) 0.0415(12) 0.0209(8) 0.0059(8) 0.0057(7) 0.0085(9)
O4 0.0227(10) 0.0413(13) 0.0235(9) 0.0057(8) -0.0031(7) 0.0057(9)
O5 0.0556(13) 0.0291(12) 0.0338(10) 0.0067(9) -0.0048(9) -0.0100(11)

loop_
_atom_type_symbol
_atom_type_description
_atom_type_scat_dispersion_real
_atom_type_scat_dispersion_imag
_atom_type_scat_source
C C 0.0033 0.0016 'International Tables Vol C Tables 4.2.6.8 and 6.1.1.4'
H H 0.0000 0.0000 'International Tables Vol C Tables 4.2.6.8 and 6.1.1.4'
N N 0.0061 0.0033 'International Tables Vol C Tables 4.2.6.8 and 6.1.1.4'
O O 0.0106 0.0060 'International Tables Vol C Tables 4.2.6.8 and 6.1.1.4'

loop_
_geom_angle_atom_site_label_1
_geom_angle_atom_site_label_2
_geom_angle_atom_site_label_3
_geom_angle
O1 C1 O2 115.0(2)
O1 C1 C4 125.7(2)
O2 C1 C4 119.3(2)
O3 C2 O2 110.28(17)
O3 C2 C5 109.7(2)
O2 C2 C5 109.8(2)
O3 C2 C6 107.6(3)
O2 C2 C6 106.3(2)
C5 C2 C6 113.1(2)
O4 C3 O3 116.3(2)
O4 C3 C4 127.3(2)
O3 C3 C4 116.3(2)
C1 C4 C3 121.1(2)
C1 C4 C7 118.0(2)
C3 C4 C7 120.7(2)
C2 C5 H5A 109.5
C2 C5 H5B 109.5
H5A C5 H5B 109.5
C2 C5 H5C 109.5
H5A C5 H5C 109.5
H5B C5 H5C 109.5
C2 C6 H6A 109.5
C2 C6 H6B 109.5
H6A C6 H6B 109.5
C2 C6 H6C 109.5
H6A C6 H6C 109.5
H6B C6 H6C 109.5
C4 C7 C8 113.6(2)
C4 C7 C11 116.1(2)
C8 C7 C11 102.9(2)
C4 C7 H7 108.0
C8 C7 H7 108.0
C11 C7 H7 108.0
O5 C8 C9 127.8(3)
O5 C8 C7 124.2(3)
C9 C8 C7 108.0(2)
C10 C9 C8 111.4(3)
C10 C9 H9 124.3
C8 C9 H9 124.3
C9 C10 C11 111.4(3)
C9 C10 H10 124.3
C11 C10 H10 124.3
C10 C11 N1 111.81(19)
C10 C11 C7 105.6(2)
N1 C11 C7 112.26(19)
C10 C11 H11 109.0
N1 C11 H11 109.0
C7 C11 H11 109.0
N1 C12 C13 113.3(2)
N1 C12 H12A 108.9
C13 C12 H12A 108.9
N1 C12 H12B 108.9
C13 C12 H12B 108.9
H12A C12 H12B 107.7
C18 C13 C14 120.5(2)
C18 C13 C12 121.3(2)
C14 C13 C12 118.1(2)
C15 C14 C13 120.7(3)
C15 C14 H14 119.6
C13 C14 H14 119.6
C14 C15 C16 119.1(2)
C14 C15 H15 120.4
C16 C15 H15 120.4
C17 C16 C15 120.4(3)
C17 C16 H16 119.8
C15 C16 H16 119.8
C16 C17 C18 121.1(2)
C16 C17 H17 119.5
C18 C17 H17 119.5
C13 C18 C17 118.1(2)
C13 C18 C19 121.0(2)
C17 C18 C19 120.9(2)
C18 C19 C20 112.9(2)
C18 C19 H19A 109.0
C20 C19 H19A 109.0
C18 C19 H19B 109.0
C20 C19 H19B 109.0
H19A C19 H19B 107.8
N1 C20 C19 109.92(19)
N1 C20 H20A 109.7
C19 C20 H20A 109.7
N1 C20 H20B 109.7
C19 C20 H20B 109.7
H20A C20 H20B 108.2
C20 N1 C12 110.4(2)
C20 N1 C11 110.65(18)
C12 N1 C11 110.25(18)
C20 N1 H1 110.6(19)
C12 N1 H1 103.8(18)
C11 N1 H1 110.9(19)
C1 O2 C2 115.7(2)
C3 O3 C2 117.4(2)

loop_
_geom_bond_atom_site_label_1
_geom_bond_atom_site_label_2
_geom_bond_distance
C1 O1 1.251(3)
C1 O2 1.379(3)
C1 C4 1.389(4)
C2 O3 1.433(3)
C2 O2 1.441(3)
C2 C5 1.499(5)
C2 C6 1.505(4)
C3 O4 1.235(3)
C3 O3 1.386(3)
C3 C4 1.405(4)
C4 C7 1.501(3)
C5 H5A 0.9800
C5 H5B 0.9800
C5 H5C 0.9800
C6 H6A 0.9800
C6 H6B 0.9800
C6 H6C 0.9800
C7 C8 1.505(4)
C7 C11 1.548(4)
C7 H7 1.0000
C8 O5 1.210(3)
C8 C9 1.471(4)
C9 C10 1.305(4)
C9 H9 0.9500
C10 C11 1.493(4)
C10 H10 0.9500
C11 N1 1.521(3)
C11 H11 1.0000
C12 N1 1.493(3)
C12 C13 1.504(4)
C12 H12A 0.9900
C12 H12B 0.9900
C13 C18 1.389(4)
C13 C14 1.396(4)
C14 C15 1.383(4)
C14 H14 0.9500
C15 C16 1.388(4)
C15 H15 0.9500
C16 C17 1.380(4)
C16 H16 0.9500
C17 C18 1.405(4)
C17 H17 0.9500
C18 C19 1.498(4)
C19 C20 1.524(4)
C19 H19A 0.9900
C19 H19B 0.9900
C20 N1 1.491(3)
C20 H20A 0.9900
C20 H20B 0.9900
N1 H1 1.02(3)

loop_
_geom_torsion_atom_site_label_1
_geom_torsion_atom_site_label_2
_geom_torsion_atom_site_label_3
_geom_torsion_atom_site_label_4
_geom_torsion
O1 C1 C4 C3 172.8(2)
O2 C1 C4 C3 -4.7(4)
O1 C1 C4 C7 -2.7(4)
O2 C1 C4 C7 179.8(2)
O4 C3 C4 C1 -173.6(3)
O3 C3 C4 C1 3.0(3)
O4 C3 C4 C7 1.8(4)
O3 C3 C4 C7 178.4(2)
C1 C4 C7 C8 -54.3(3)
C3 C4 C7 C8 130.2(2)
C1 C4 C7 C11 64.8(3)
C3 C4 C7 C11 -110.8(3)
C4 C7 C8 O5 -46.7(3)
C11 C7 C8 O5 -173.0(2)
C4 C7 C8 C9 133.3(2)
C11 C7 C8 C9 7.0(2)
O5 C8 C9 C10 176.6(3)
C7 C8 C9 C10 -3.4(3)
C8 C9 C10 C11 -2.1(3)
C9 C10 C11 N1 128.9(2)
C9 C10 C11 C7 6.5(3)
C4 C7 C11 C10 -132.6(2)
C8 C7 C11 C10 -7.9(2)
C4 C7 C11 N1 105.3(3)
C8 C7 C11 N1 -130.0(2)
N1 C12 C13 C18 -18.9(3)
N1 C12 C13 C14 163.8(2)
C18 C13 C14 C15 0.5(4)
C12 C13 C14 C15 177.9(2)
C13 C14 C15 C16 -1.0(4)
C14 C15 C16 C17 0.4(4)
C15 C16 C17 C18 0.7(4)
C14 C13 C18 C17 0.5(4)
C12 C13 C18 C17 -176.7(2)
C14 C13 C18 C19 -178.6(2)
C12 C13 C18 C19 4.1(4)
C16 C17 C18 C13 -1.1(4)
C16 C17 C18 C19 178.0(2)
C13 C18 C19 C20 -19.0(3)
C17 C18 C19 C20 162.0(2)
C18 C19 C20 N1 48.3(3)
C19 C20 N1 C12 -64.0(2)
C19 C20 N1 C11 173.6(2)
C13 C12 N1 C20 48.5(3)
C13 C12 N1 C11 171.1(2)
C10 C11 N1 C20 -178.2(2)
C7 C11 N1 C20 -59.7(3)
C10 C11 N1 C12 59.4(3)
C7 C11 N1 C12 177.9(2)
O1 C1 O2 C2 160.7(2)
C4 C1 O2 C2 -21.5(3)
O3 C2 O2 C1 47.1(3)
C5 C2 O2 C1 -73.9(3)
C6 C2 O2 C1 163.4(2)
O4 C3 O3 C2 -157.7(2)
C4 C3 O3 C2 25.3(3)
O2 C2 O3 C3 -49.7(3)
C5 C2 O3 C3 71.3(3)
C6 C2 O3 C3 -165.3(2)
